data_4507058
loop_
_publ_author_name
'Stilinovi\'c, Vladimir'
'Kaitner, Branko'

_publ_section_title
;
 Salts and Co-Crystals of Gentisic Acid with Pyridine Derivatives: The
 Effect of Proton Transfer on the Crystal Packing (and Vice Versa)
;
_journal_issue 11
_journal_name_full 'Crystal Growth &amp; Design'
_journal_page_first 5763
_journal_paper_doi 10.1021/cg301267h
_journal_volume 12
_journal_year 2012
_chemical_formula_moiety 'C7 H6 O4, 2(C6 H4 N2)'
_chemical_formula_sum 'C19 H14 N4 O4'
_chemical_formula_weight 362.34
_chemical_name_systematic
;
4-cyanopyridine - - 2,5-dihydroxybenzoic acid (2:1)
;
_space_group_IT_number 9
_symmetry_cell_setting monoclinic
_symmetry_space_group_name_Hall 'C -2yc'
_symmetry_space_group_name_H-M 'C 1 c 1'
_atom_sites_solution_hydrogens geom
_atom_sites_solution_primary direct
_atom_sites_solution_secondary difmap
_audit_creation_date 2012-07-10T18:03:11-00:00
_audit_creation_method 'WinGX routine CIF_UPDATE'
_cell_angle_alpha 90
_cell_angle_beta 101.733(14)
_cell_angle_gamma 90
_cell_formula_units_Z 4
_cell_length_a 12.126(4)
_cell_length_b 12.2129(12)
_cell_length_c 12.3844(10)
_cell_measurement_reflns_used 79
_cell_measurement_temperature 295(2)
_cell_measurement_theta_max 52.0
_cell_measurement_theta_min 4.6
_cell_volume 1795.7(6)
_computing_structure_refinement 'SHELXL-97 (Sheldrick, 1997)'
_computing_structure_solution 'SHELXS-97 (Sheldrick, 1990)'
_diffrn_ambient_temperature 295(2)
_diffrn_measured_fraction_theta_full 0.99
_diffrn_measured_fraction_theta_max 0.99
_diffrn_measurement_device_type
;
Oxford Diffraction Xcalibur CCD
diffractometer
;
_diffrn_measurement_method '\w scan'
_diffrn_radiation_monochromator graphite
_diffrn_radiation_source 'fine-focus sealed tube'
_diffrn_radiation_type MoK\a
_diffrn_radiation_wavelength 0.71073
_diffrn_reflns_av_R_equivalents 0.0344
_diffrn_reflns_av_unetI/netI 0.0565
_diffrn_reflns_limit_h_max 10
_diffrn_reflns_limit_h_min -14
_diffrn_reflns_limit_k_max 7
_diffrn_reflns_limit_k_min -14
_diffrn_reflns_limit_l_max 14
_diffrn_reflns_limit_l_min -13
_diffrn_reflns_number 3319
_diffrn_reflns_theta_full 25
_diffrn_reflns_theta_max 25
_diffrn_reflns_theta_min 3.83
_diffrn_standards_number 27
_exptl_absorpt_coefficient_mu 0.097
_exptl_absorpt_correction_type none
_exptl_crystal_colour yellow
_exptl_crystal_density_diffrn 1.34
_exptl_crystal_density_method 'not measured'
_exptl_crystal_description block
_exptl_crystal_F_000 752
_exptl_crystal_size_max 0.35
_exptl_crystal_size_mid 0.31
_exptl_crystal_size_min 0.21
_refine_diff_density_max 0.085
_refine_diff_density_min -0.106
_refine_diff_density_rms 0.022
_refine_ls_extinction_method none
_refine_ls_goodness_of_fit_ref 1.021
_refine_ls_hydrogen_treatment mixed
_refine_ls_matrix_type full
_refine_ls_number_parameters 253
_refine_ls_number_reflns 2141
_refine_ls_number_restraints 2
_refine_ls_restrained_S_all 1.02
_refine_ls_R_factor_all 0.0712
_refine_ls_R_factor_gt 0.0343
_refine_ls_shift/su_max 0
_refine_ls_shift/su_mean 0
_refine_ls_structure_factor_coef Fsqd
_refine_ls_weighting_details 'calc w=1/[\s^2^(Fo^2^)+(0.0416P)^2^+0.0000P] where P=(Fo^2^+2Fc^2^)/3'
_refine_ls_weighting_scheme calc
_refine_ls_wR_factor_gt 0.0909
_refine_ls_wR_factor_ref 0.0963
_reflns_number_gt 1199
_reflns_number_total 2141
_reflns_threshold_expression >2sigma(I)
_cod_data_source_file cg301267h_si_002.cif
_cod_data_source_block (20)2_gentH
_cod_original_sg_symbol_Hall 'C -2yc '
_cod_original_sg_symbol_H-M 'C c '
_cod_database_code 4507058

loop_
_symmetry_equiv_pos_as_xyz
'x, y, z'
'x, -y, z+1/2'
'x+1/2, y+1/2, z'
'x+1/2, -y+1/2, z+1/2'

loop_
_atom_site_label
_atom_site_type_symbol
_atom_site_fract_x
_atom_site_fract_y
_atom_site_fract_z
_atom_site_U_iso_or_equiv
_atom_site_adp_type
_atom_site_occupancy
_atom_site_symmetry_multiplicity
_atom_site_calc_flag
_atom_site_refinement_flags
H2O H 0.448(4) 0.320(4) -0.224(4) 0.106(18) Uiso 1 1 d .
H3O H 0.290(4) 0.320(4) 0.266(4) 0.099(17) Uiso 1 1 d .
C6 C 0.3756(4) 0.2720(3) 0.0046(3) 0.0655(12) Uani 1 1 d .
H6 H 0.3753 0.3437 0.0301 0.079 Uiso 1 1 calc R
N1 N 0.2498(3) 0.3391(3) 0.3935(3) 0.0687(10) Uani 1 1 d .
C9 C 0.1756(4) 0.2706(4) 0.5438(3) 0.0755(14) Uani 1 1 d .
H9 H 0.1523 0.2113 0.5806 0.091 Uiso 1 1 calc R
C7 C 0.3149(3) 0.2076(4) 0.1747(3) 0.0655(12) Uani 1 1 d .
O2 O 0.2922(3) 0.1347(2) 0.2341(2) 0.0889(10) Uani 1 1 d .
O1 O 0.3110(3) 0.3128(2) 0.2018(3) 0.0789(10) Uani 1 1 d .
C2 C 0.3494(4) 0.0800(3) 0.0280(3) 0.0695(13) Uani 1 1 d .
C4 C 0.4056(4) 0.1468(3) -0.1347(3) 0.0783(14) Uani 1 1 d .
H4 H 0.424 0.1335 -0.2029 0.094 Uiso 1 1 calc R
O3 O 0.3220(3) -0.0080(2) 0.0859(2) 0.1015(11) Uani 1 1 d .
H1O H 0.3076 0.0131 0.1443 0.152 Uiso 1 1 calc R
O4 O 0.4306(3) 0.3409(2) -0.1553(3) 0.1022(13) Uani 1 1 d .
C13 C 0.1271(4) 0.3952(4) 0.6808(4) 0.0807(13) Uani 1 1 d .
C11 C 0.2093(4) 0.4608(3) 0.5307(3) 0.0759(12) Uani 1 1 d .
H11 H 0.2094 0.5317 0.5582 0.091 Uiso 1 1 calc R
N2 N 0.0885(4) 0.4158(3) 0.7571(3) 0.1081(15) Uani 1 1 d .
C1 C 0.3478(3) 0.1880(3) 0.0679(3) 0.0600(11) Uani 1 1 d .
C12 C 0.2468(4) 0.4389(3) 0.4365(3) 0.0783(14) Uani 1 1 d .
H12 H 0.2719 0.4973 0.3998 0.094 Uiso 1 1 calc R
C8 C 0.2151(4) 0.2559(4) 0.4482(3) 0.0758(14) Uani 1 1 d .
H8 H 0.2178 0.1854 0.4206 0.091 Uiso 1 1 calc R
C10 C 0.1716(4) 0.3743(4) 0.5831(3) 0.0676(11) Uani 1 1 d .
C3 C 0.3798(4) 0.0607(3) -0.0717(3) 0.0805(14) Uani 1 1 d .
H3 H 0.3829 -0.0108 -0.0968 0.097 Uiso 1 1 calc R
C5 C 0.4038(4) 0.2522(3) -0.0958(3) 0.0700(12) Uani 1 1 d .
C14 C 0.0116(5) 0.0949(4) 0.1103(4) 0.0954(17) Uani 1 1 d .
H14 H 0.004 0.0355 0.1552 0.114 Uiso 1 1 calc R
C16 C 0.0558(4) 0.1611(3) -0.0568(3) 0.0707(13) Uani 1 1 d .
N3 N -0.0084(3) 0.1922(3) 0.1441(3) 0.0807(12) Uani 1 1 d .
C18 C 0.0029(4) 0.2769(4) 0.0779(4) 0.0899(16) Uani 1 1 d .
H18 H -0.0112 0.3472 0.1006 0.108 Uiso 1 1 calc R
C15 C 0.0435(4) 0.0747(4) 0.0112(4) 0.0902(16) Uani 1 1 d .
H15 H 0.0566 0.0034 -0.0094 0.108 Uiso 1 1 calc R
N4 N 0.1103(4) 0.1255(3) -0.2454(4) 0.1110(15) Uani 1 1 d .
C17 C 0.0344(5) 0.2640(4) -0.0224(4) 0.0804(13) Uani 1 1 d .
H17 H 0.0411 0.3246 -0.066 0.097 Uiso 1 1 calc R
C19 C 0.0872(5) 0.1410(4) -0.1626(4) 0.0815(14) Uani 1 1 d .

loop_
_atom_site_aniso_label
_atom_site_aniso_U_11
_atom_site_aniso_U_22
_atom_site_aniso_U_33
_atom_site_aniso_U_23
_atom_site_aniso_U_13
_atom_site_aniso_U_12
C6 0.086(3) 0.058(2) 0.056(3) -0.005(2) 0.023(2) 0.005(2)
N1 0.084(3) 0.072(2) 0.055(2) -0.0021(16) 0.026(2) -0.002(2)
C9 0.099(4) 0.071(3) 0.066(3) 0.000(2) 0.040(3) -0.004(3)
C7 0.073(3) 0.068(3) 0.056(3) -0.001(2) 0.015(2) 0.011(2)
O2 0.135(3) 0.0723(17) 0.069(2) 0.0100(15) 0.0423(19) 0.0053(19)
O1 0.115(3) 0.0724(19) 0.0627(19) -0.0076(14) 0.0492(17) 0.0029(17)
C2 0.092(4) 0.057(3) 0.059(3) 0.001(2) 0.014(3) 0.010(3)
C4 0.102(4) 0.088(3) 0.051(3) -0.011(2) 0.028(3) 0.008(3)
O3 0.163(3) 0.0647(16) 0.087(2) 0.0017(14) 0.048(2) 0.008(2)
O4 0.160(3) 0.083(2) 0.083(3) -0.0030(18) 0.070(3) -0.003(2)
C13 0.082(3) 0.093(3) 0.074(3) -0.014(3) 0.031(3) -0.013(3)
C11 0.104(4) 0.067(2) 0.064(3) -0.009(2) 0.032(3) 0.000(3)
N2 0.120(4) 0.125(3) 0.091(3) -0.031(3) 0.050(3) -0.024(3)
C1 0.068(3) 0.066(2) 0.049(3) -0.0021(19) 0.017(2) 0.010(2)
C12 0.102(4) 0.071(3) 0.069(3) 0.009(2) 0.035(3) 0.007(3)
C8 0.090(3) 0.070(3) 0.077(3) -0.007(2) 0.038(3) -0.001(2)
C10 0.068(3) 0.086(3) 0.056(3) -0.015(2) 0.028(2) -0.007(2)
C3 0.111(4) 0.065(2) 0.068(3) -0.012(2) 0.023(3) 0.005(3)
C5 0.090(3) 0.067(3) 0.060(3) 0.000(2) 0.030(2) 0.006(2)
C14 0.131(5) 0.081(3) 0.080(4) 0.016(3) 0.032(3) 0.014(3)
C16 0.069(3) 0.083(3) 0.062(3) 0.002(2) 0.017(2) 0.002(3)
N3 0.093(3) 0.087(3) 0.069(3) 0.009(2) 0.032(2) 0.009(2)
C18 0.116(5) 0.080(3) 0.080(3) -0.006(3) 0.038(3) 0.009(3)
C15 0.112(4) 0.077(3) 0.088(4) -0.003(3) 0.037(3) 0.017(3)
N4 0.152(4) 0.109(3) 0.086(3) -0.020(2) 0.057(3) -0.008(3)
C17 0.098(4) 0.073(3) 0.080(3) 0.003(3) 0.039(3) 0.007(3)
C19 0.096(4) 0.082(3) 0.072(3) -0.010(3) 0.032(3) -0.008(3)

loop_
_atom_type_symbol
_atom_type_description
_atom_type_scat_dispersion_real
_atom_type_scat_dispersion_imag
_atom_type_scat_source
C C 0.0033 0.0016 'International Tables Vol C Tables 4.2.6.8 and 6.1.1.4'
H H 0 0 'International Tables Vol C Tables 4.2.6.8 and 6.1.1.4'
N N 0.0061 0.0033 'International Tables Vol C Tables 4.2.6.8 and 6.1.1.4'
O O 0.0106 0.006 'International Tables Vol C Tables 4.2.6.8 and 6.1.1.4'

loop_
_geom_angle_atom_site_label_1
_geom_angle_atom_site_label_2
_geom_angle_atom_site_label_3
_geom_angle
C1 C6 C5 121.2(4)
C1 C6 H6 119.4
C5 C6 H6 119.4
C12 N1 C8 117.1(4)
C10 C9 C8 118.2(4)
C10 C9 H9 120.9
C8 C9 H9 120.9
O2 C7 O1 121.8(4)
O2 C7 C1 123.8(4)
O1 C7 C1 114.4(4)
C7 O1 H3O 110(3)
O3 C2 C3 118.1(3)
O3 C2 C1 121.9(3)
C3 C2 C1 119.9(3)
C5 C4 C3 119.5(4)
C5 C4 H4 120.2
C3 C4 H4 120.2
C2 O3 H1O 109.5
C5 O4 H2O 113(3)
N2 C13 C10 177.0(6)
C12 C11 C10 117.2(4)
C12 C11 H11 121.4
C10 C11 H11 121.4
C6 C1 C2 118.5(4)
C6 C1 C7 122.1(3)
C2 C1 C7 119.4(4)
N1 C12 C11 124.3(4)
N1 C12 H12 117.9
C11 C12 H12 117.9
N1 C8 C9 122.6(4)
N1 C8 H8 118.7
C9 C8 H8 118.7
C9 C10 C11 120.7(4)
C9 C10 C13 120.7(4)
C11 C10 C13 118.6(4)
C2 C3 C4 120.5(4)
C2 C3 H3 119.8
C4 C3 H3 119.8
C6 C5 C4 120.3(4)
C6 C5 O4 118.1(4)
C4 C5 O4 121.6(4)
N3 C14 C15 123.6(4)
N3 C14 H14 118.2
C15 C14 H14 118.2
C17 C16 C15 117.5(4)
C17 C16 C19 122.4(4)
C15 C16 C19 120.0(4)
C14 N3 C18 117.3(4)
N3 C18 C17 122.9(4)
N3 C18 H18 118.6
C17 C18 H18 118.6
C16 C15 C14 119.4(4)
C16 C15 H15 120.3
C14 C15 H15 120.3
C16 C17 C18 119.3(4)
C16 C17 H17 120.4
C18 C17 H17 120.4
N4 C19 C16 179.2(6)

loop_
_geom_bond_atom_site_label_1
_geom_bond_atom_site_label_2
_geom_bond_distance
C6 C1 1.374(5)
C6 C5 1.377(5)
C6 H6 0.93
N1 C12 1.334(5)
N1 C8 1.335(5)
C9 C10 1.361(5)
C9 C8 1.376(6)
C9 H9 0.93
C7 O2 1.222(4)
C7 O1 1.330(5)
C7 C1 1.477(5)
O1 H3O 0.89(5)
C2 O3 1.370(4)
C2 C3 1.379(5)
C2 C1 1.410(5)
C4 C5 1.377(5)
C4 C3 1.383(5)
C4 H4 0.93
O3 H1O 0.82
O4 C5 1.385(5)
O4 H2O 0.95(5)
C13 N2 1.163(5)
C13 C10 1.444(6)
C11 C12 1.362(6)
C11 C10 1.367(6)
C11 H11 0.93
C12 H12 0.93
C8 H8 0.93
C3 H3 0.93
C14 N3 1.300(6)
C14 C15 1.382(5)
C14 H14 0.93
C16 C17 1.369(6)
C16 C15 1.377(6)
C16 C19 1.458(7)
N3 C18 1.343(6)
C18 C17 1.381(7)
C18 H18 0.93
C15 H15 0.93
N4 C19 1.133(5)
C17 H17 0.93

loop_
_cod_related_entry_id
_cod_related_entry_database
_cod_related_entry_code
1 ChemSpider 30652488
